data_1510583
loop_
_publ_author_name
'Poettgen, R.'
'Cordier, R.'
'Roehr, C.'
'Hoffmann, R.D.'
'Kussmann, D.'

_publ_section_title
;
 Three-dimensional gold-gallium polyanions in the structures of Ca Aux
 Ga4-x (x ca. 0.88) and Ca3 Au6.61 Ga4.39
;
_journal_name_full 'Zeitschrift fuer Anorganische und Allgemeine Chemie'
_journal_page_first 2053
_journal_page_last 2056
_journal_paper_doi 10.1002/1521-3749(200109)627:9<2053::AID-ZAAC2053>3.0.CO;2-V
_journal_volume 627
_journal_year 2001
_chemical_formula_sum 'Au6.61 Ca3 Ga4.39'
_chemical_name_systematic 'Ca3 Au6.61 Ga4.39'
_space_group_IT_number 194
_symmetry_space_group_name_Hall '-P 6c 2c'
_symmetry_space_group_name_H-M 'P 63/m m c'
_cell_angle_alpha 90
_cell_angle_beta 90
_cell_angle_gamma 120
_cell_formula_units_Z 2
_cell_length_a 9.266
_cell_length_b 9.266
_cell_length_c 7.331
_cell_volume 545.103
_citation_journal_id_ASTM ZAACAB
_cod_data_source_file gold_689.cif
_cod_data_source_block Au6.61Ca3Ga4.39
_cod_original_cell_volume 545.1028
_cod_database_code 1510583

loop_
_symmetry_equiv_pos_as_xyz
x,y,z
x-y,x,z+1/2
-y,x-y,z
-x,-y,z+1/2
-x+y,-x,z
y,-x+y,z+1/2
-y,-x,-z+1/2
x-y,-y,-z
x,x-y,-z+1/2
y,x,-z
-x+y,y,-z+1/2
-x,-x+y,-z
-x,-y,-z
-x+y,-x,-z-1/2
y,-x+y,-z
x,y,-z-1/2
x-y,x,-z
-y,x-y,-z-1/2
y,x,z-1/2
-x+y,y,z
-x,-x+y,z-1/2
-y,-x,z
x-y,-y,z-1/2
x,x-y,z

loop_
_atom_site_label
_atom_site_type_symbol
_atom_site_fract_x
_atom_site_fract_y
_atom_site_fract_z
_atom_site_occupancy
_atom_site_U_iso_or_equiv
Ga2 Ga 0.6667 0.3333 0.0612 0.695 0.0
Ga1 Ga 0.1922 0.0961 0.75 1 0.0
Au1 Au 0.35008 0.17504 0.05475 1 0.0
Au2 Au 0.6667 0.3333 0.0612 0.305 0.0
Ca1 Ca 0.4756 0.5244 0.25 1 0.0
